data_1525945
loop_
_publ_author_name
'Martin de Vidales, J.L.'
'Charbonnier, H.'
'Leon, M.'
'Diaz, R.'
'Merino, J.M.'
'Rueda, F.'

_publ_section_title
;
 Structural properties of Cu In3 Se5 and influence of growth conditions
;
_journal_name_full 'Japanese Journal of Applied Physics, Part 1'
_journal_page_first 336
_journal_page_last 338
_journal_volume 39
_journal_year 2000
_chemical_formula_sum 'Cu0.78 In2.05 Se3.6'
_space_group_IT_number 112
_symmetry_space_group_name_Hall 'P -4 2c'
_symmetry_space_group_name_H-M 'P -4 2 c'
_cell_angle_alpha 90
_cell_angle_beta 90
_cell_angle_gamma 90
_cell_formula_units_Z 2
_cell_length_a 5.7533
_cell_length_b 5.7533
_cell_length_c 11.519
_cell_volume 381.284
_citation_journal_id_ASTM JAPNDE
_cod_data_source_file MartindeVidales_JAPNDE_2000_134.cif
_cod_data_source_block Cu0.78In2.05Se3.6
_cod_original_cell_volume 381.2842
_cod_database_code 1525945

loop_
_symmetry_equiv_pos_as_xyz
x,y,z
y,-x,-z
-x,-y,z
-y,x,-z
x,-y,-z+1/2
-y,-x,z+1/2
-x,y,-z+1/2
y,x,z+1/2

loop_
_atom_site_label
_atom_site_type_symbol
_atom_site_fract_x
_atom_site_fract_y
_atom_site_fract_z
_atom_site_occupancy
_atom_site_U_iso_or_equiv
Se1 Se-2 0.257 0.226 0.121 0.9 0.0
In2 In+3 0.5 0.5 0 0.6 0.0
In3 In+3 0 0.5 0.25 1 0.0
In1 In+3 0.5 0 0.25 0.45 0.0
Cu1 Cu+1 0 0 0 0.78 0.0
